data_7152346
loop_
_publ_author_name
'Voskuhl, Jens'
'Waller, Mark'
'Bandaru, Sateesh'
'Tkachenko, Boryslav A.'
'Fregonese, Carlo'
'Wibbeling, Birgit'
'Schreiner, Peter R.'
'Ravoo, Bart Jan'

_publ_section_title
;
 Nanodiamonds in sugar rings: an experimental and theoretical
 investigation of cyclodextrin-nanodiamond inclusion complexes.
;
_journal_issue 23
_journal_name_full 'Organic &amp; biomolecular chemistry'
_journal_page_first 4524
_journal_page_last 4530
_journal_paper_doi 10.1039/c2ob06915f
_journal_volume 10
_journal_year 2012
_chemical_formula_sum 'C23 H28 N2 O6'
_chemical_formula_weight 428.47
_chemical_name_systematic
;
?
;
_space_group_IT_number 14
_symmetry_cell_setting monoclinic
_symmetry_space_group_name_Hall '-P 2yn'
_symmetry_space_group_name_H-M 'P 1 21/n 1'
_atom_sites_solution_hydrogens 'at N from difmap, others geom'
_atom_sites_solution_primary direct
_atom_sites_solution_secondary difmap
_audit_creation_method SHELXL-97
_cell_angle_alpha 90.00
_cell_angle_beta 97.545(1)
_cell_angle_gamma 90.00
_cell_formula_units_Z 4
_cell_length_a 9.7862(3)
_cell_length_b 11.6935(4)
_cell_length_c 18.1990(9)
_cell_measurement_reflns_used 4046
_cell_measurement_temperature 223(2)
_cell_measurement_theta_max 27.88
_cell_measurement_theta_min 4.08
_cell_volume 2064.57(14)
_computing_cell_refinement 'Collect (Nonius B.V., 1998)'
_computing_data_collection 'Collect (Nonius B.V., 1998)'
_computing_data_reduction 'Denzo-SMN (Otwinowski & Minor, 1997)'
_computing_molecular_graphics 'XP (BrukerAXS, 2000)'
_computing_publication_material 'SHELXL-97 (Sheldrick, 1997)'
_computing_structure_refinement 'SHELXL-97 (Sheldrick, 1997)'
_computing_structure_solution 'SHELXS-97 (Sheldrick, 1990)'
_diffrn_ambient_temperature 223(2)
_diffrn_measured_fraction_theta_full 0.975
_diffrn_measured_fraction_theta_max 0.975
_diffrn_measurement_device_type 'Nonius KappaCCD APEXII'
_diffrn_measurement_method '\w and \f scans'
_diffrn_radiation_monochromator 'Montel mirror'
_diffrn_radiation_source 'rotating anode Nonius FR591'
_diffrn_radiation_type MoK\a
_diffrn_radiation_wavelength 0.71073
_diffrn_reflns_av_R_equivalents 0.053
_diffrn_reflns_av_sigmaI/netI 0.0450
_diffrn_reflns_limit_h_max 11
_diffrn_reflns_limit_h_min -11
_diffrn_reflns_limit_k_max 11
_diffrn_reflns_limit_k_min -13
_diffrn_reflns_limit_l_max 21
_diffrn_reflns_limit_l_min -21
_diffrn_reflns_number 12978
_diffrn_reflns_theta_full 25.00
_diffrn_reflns_theta_max 25.00
_diffrn_reflns_theta_min 4.13
_exptl_absorpt_coefficient_mu 0.100
_exptl_absorpt_correction_T_max 0.9901
_exptl_absorpt_correction_T_min 0.9822
_exptl_absorpt_correction_type multi-scan
_exptl_absorpt_process_details 'denzo (Otwinowski, Borek, Majewski & Minor (2003)'
_exptl_crystal_colour colourless
_exptl_crystal_density_diffrn 1.378
_exptl_crystal_density_method 'not measured'
_exptl_crystal_description block
_exptl_crystal_F_000 912
_exptl_crystal_size_max 0.18
_exptl_crystal_size_mid 0.17
_exptl_crystal_size_min 0.10
_refine_diff_density_max 0.203
_refine_diff_density_min -0.220
_refine_diff_density_rms 0.044
_refine_ls_extinction_method none
_refine_ls_goodness_of_fit_ref 1.062
_refine_ls_hydrogen_treatment mixed
_refine_ls_matrix_type full
_refine_ls_number_parameters 288
_refine_ls_number_reflns 3543
_refine_ls_number_restraints 0
_refine_ls_restrained_S_all 1.062
_refine_ls_R_factor_all 0.0833
_refine_ls_R_factor_gt 0.0609
_refine_ls_shift/su_max 0.000
_refine_ls_shift/su_mean 0.000
_refine_ls_structure_factor_coef Fsqd
_refine_ls_weighting_details 'calc w=1/[\s^2^(Fo^2^)+(0.0478P)^2^+1.9389P] where P=(Fo^2^+2Fc^2^)/3'
_refine_ls_weighting_scheme calc
_refine_ls_wR_factor_gt 0.1372
_refine_ls_wR_factor_ref 0.1539
_reflns_number_gt 2721
_reflns_number_total 3543
_reflns_threshold_expression >2sigma(I)
_cod_data_source_file c2ob06915f.txt
_cod_data_source_block rav5577
_cod_original_sg_symbol_H-M P21/n
_cod_database_code 7152346

loop_
_symmetry_equiv_pos_as_xyz
'x, y, z'
'-x+1/2, y+1/2, -z+1/2'
'-x, -y, -z'
'x-1/2, -y-1/2, z-1/2'

loop_
_atom_site_label
_atom_site_type_symbol
_atom_site_fract_x
_atom_site_fract_y
_atom_site_fract_z
_atom_site_U_iso_or_equiv
_atom_site_adp_type
_atom_site_occupancy
_atom_site_symmetry_multiplicity
_atom_site_calc_flag
_atom_site_refinement_flags
O1 O 1.1509(2) 1.05175(16) -0.07412(12) 0.0528(6) Uani 1 1 d .
C2 C 1.1653(3) 0.9683(2) -0.11370(15) 0.0342(6) Uani 1 1 d .
N3 N 1.0662(2) 0.8904(2) -0.12660(13) 0.0385(6) Uani 1 1 d .
H3 H 1.080(3) 0.830(3) -0.1503(17) 0.046 Uiso 1 1 d .
C4 C 0.9485(3) 0.8888(2) -0.08622(18) 0.0455(7) Uani 1 1 d .
H4A H 0.8723 0.9317 -0.1137 0.055 Uiso 1 1 calc R
H4B H 0.9725 0.9253 -0.0378 0.055 Uiso 1 1 calc R
C5 C 0.9043(3) 0.7663(2) -0.07573(16) 0.0402(6) Uani 1 1 d .
O6 O 0.9337(2) 0.69064(17) -0.11665(13) 0.0603(6) Uani 1 1 d .
N7 N 0.8293(2) 0.75178(19) -0.01910(13) 0.0387(6) Uani 1 1 d .
H7 H 0.817(3) 0.810(3) 0.0073(17) 0.046 Uiso 1 1 d .
C8 C 0.7720(3) 0.6492(2) 0.00415(15) 0.0354(6) Uani 1 1 d .
C9 C 0.8079(3) 0.5426(2) -0.02034(15) 0.0370(6) Uani 1 1 d .
H9 H 0.8729 0.5365 -0.0538 0.044 Uiso 1 1 calc R
C10 C 0.7481(3) 0.4449(2) 0.00450(15) 0.0365(6) Uani 1 1 d .
C11 C 0.6541(3) 0.4531(2) 0.05562(14) 0.0378(6) Uani 1 1 d .
H11 H 0.6146 0.3867 0.0730 0.045 Uiso 1 1 calc R
C12 C 0.6195(3) 0.5593(2) 0.08052(14) 0.0358(6) Uani 1 1 d .
C13 C 0.6777(3) 0.6571(2) 0.05449(15) 0.0370(6) Uani 1 1 d .
H13 H 0.6529 0.7294 0.0712 0.044 Uiso 1 1 calc R
C14 C 0.7774(3) 0.3291(2) -0.02330(16) 0.0400(6) Uani 1 1 d .
O15 O 0.7337(3) 0.24233(18) -0.00082(14) 0.0713(7) Uani 1 1 d .
O16 O 0.8549(2) 0.33277(16) -0.07826(12) 0.0476(5) Uani 1 1 d .
C17 C 0.8761(4) 0.2258(3) -0.11399(19) 0.0567(9) Uani 1 1 d .
H17A H 0.8684 0.1635 -0.0796 0.085 Uiso 1 1 calc R
H17B H 0.9671 0.2250 -0.1296 0.085 Uiso 1 1 calc R
H17C H 0.8069 0.2167 -0.1569 0.085 Uiso 1 1 calc R
C18 C 0.5202(3) 0.5720(2) 0.13564(15) 0.0394(6) Uani 1 1 d .
O19 O 0.4896(2) 0.66113(18) 0.16144(14) 0.0652(7) Uani 1 1 d .
O20 O 0.4686(2) 0.47200(16) 0.15356(11) 0.0457(5) Uani 1 1 d .
C21 C 0.3694(3) 0.4755(3) 0.20528(17) 0.0510(8) Uani 1 1 d .
H21A H 0.4152 0.4967 0.2539 0.076 Uiso 1 1 calc R
H21B H 0.3274 0.4007 0.2079 0.076 Uiso 1 1 calc R
H21C H 0.2987 0.5315 0.1889 0.076 Uiso 1 1 calc R
C22 C 1.2948(2) 0.9540(2) -0.15123(14) 0.0331(6) Uani 1 1 d .
C23 C 1.3019(3) 0.8399(2) -0.19259(16) 0.0387(6) Uani 1 1 d .
H23A H 1.2238 0.8342 -0.2321 0.046 Uiso 1 1 calc R
H23B H 1.2963 0.7761 -0.1582 0.046 Uiso 1 1 calc R
C24 C 1.4379(3) 0.8330(2) -0.22617(17) 0.0444(7) Uani 1 1 d .
H24 H 1.4418 0.7595 -0.2528 0.053 Uiso 1 1 calc R
C25 C 1.4444(3) 0.9317(3) -0.28055(16) 0.0494(8) Uani 1 1 d .
H25A H 1.5303 0.9273 -0.3027 0.059 Uiso 1 1 calc R
H25B H 1.3671 0.9262 -0.3205 0.059 Uiso 1 1 calc R
C26 C 1.4377(3) 1.0453(2) -0.24001(16) 0.0452(7) Uani 1 1 d .
H26 H 1.4425 1.1092 -0.2753 0.054 Uiso 1 1 calc R
C27 C 1.5596(3) 1.0527(2) -0.17857(18) 0.0478(8) Uani 1 1 d .
H27A H 1.6461 1.0495 -0.2002 0.057 Uiso 1 1 calc R
H27B H 1.5567 1.1256 -0.1522 0.057 Uiso 1 1 calc R
C28 C 1.5540(3) 0.9540(2) -0.12447(16) 0.0431(7) Uani 1 1 d .
H28 H 1.6333 0.9592 -0.0848 0.052 Uiso 1 1 calc R
C29 C 1.4200(3) 0.9616(2) -0.09038(15) 0.0394(6) Uani 1 1 d .
H29A H 1.4172 1.0341 -0.0636 0.047 Uiso 1 1 calc R
H29B H 1.4161 0.8991 -0.0548 0.047 Uiso 1 1 calc R
C30 C 1.5590(3) 0.8401(2) -0.16468(18) 0.0465(7) Uani 1 1 d .
H30A H 1.6458 0.8337 -0.1858 0.056 Uiso 1 1 calc R
H30B H 1.5544 0.7770 -0.1297 0.056 Uiso 1 1 calc R
C31 C 1.3026(3) 1.0528(2) -0.20630(16) 0.0398(6) Uani 1 1 d .
H31A H 1.2242 1.0484 -0.2457 0.048 Uiso 1 1 calc R
H31B H 1.2978 1.1261 -0.1807 0.048 Uiso 1 1 calc R

loop_
_atom_site_aniso_label
_atom_site_aniso_U_11
_atom_site_aniso_U_22
_atom_site_aniso_U_33
_atom_site_aniso_U_23
_atom_site_aniso_U_13
_atom_site_aniso_U_12
O1 0.0488(12) 0.0428(12) 0.0733(15) -0.0190(10) 0.0328(11) -0.0083(9)
C2 0.0323(14) 0.0339(14) 0.0381(14) 0.0014(11) 0.0117(11) -0.0005(11)
N3 0.0351(12) 0.0386(13) 0.0463(14) -0.0061(11) 0.0217(11) -0.0043(10)
C4 0.0415(16) 0.0408(16) 0.0604(19) -0.0035(14) 0.0290(14) -0.0044(13)
C5 0.0375(15) 0.0406(15) 0.0459(16) -0.0034(13) 0.0186(13) -0.0034(12)
O6 0.0779(16) 0.0443(12) 0.0687(15) -0.0133(11) 0.0474(13) -0.0135(11)
N7 0.0400(13) 0.0339(12) 0.0462(14) -0.0044(10) 0.0203(11) -0.0036(10)
C8 0.0320(14) 0.0378(14) 0.0376(15) -0.0006(11) 0.0089(12) -0.0044(11)
C9 0.0332(14) 0.0407(15) 0.0391(15) 0.0015(12) 0.0117(12) -0.0026(11)
C10 0.0348(14) 0.0388(15) 0.0367(15) 0.0030(12) 0.0075(12) 0.0003(11)
C11 0.0382(15) 0.0401(15) 0.0362(15) 0.0044(12) 0.0091(12) -0.0029(12)
C12 0.0303(13) 0.0432(15) 0.0351(14) 0.0022(12) 0.0089(11) -0.0010(11)
C13 0.0346(14) 0.0355(14) 0.0427(16) -0.0029(11) 0.0122(12) -0.0018(11)
C14 0.0425(16) 0.0391(15) 0.0407(16) 0.0032(12) 0.0136(13) -0.0021(12)
O15 0.111(2) 0.0378(12) 0.0769(17) 0.0033(11) 0.0561(15) -0.0092(12)
O16 0.0531(12) 0.0359(10) 0.0609(13) -0.0034(9) 0.0338(11) -0.0027(9)
C17 0.070(2) 0.0418(17) 0.064(2) -0.0085(15) 0.0295(18) 0.0013(15)
C18 0.0336(14) 0.0450(16) 0.0416(16) 0.0033(13) 0.0119(12) -0.0004(12)
O19 0.0801(17) 0.0447(13) 0.0818(17) -0.0041(11) 0.0521(14) -0.0006(11)
O20 0.0463(11) 0.0472(11) 0.0490(12) 0.0012(9) 0.0262(10) -0.0053(9)
C21 0.0501(18) 0.0606(19) 0.0481(18) 0.0036(15) 0.0283(15) -0.0041(15)
C22 0.0306(13) 0.0342(13) 0.0374(14) -0.0004(11) 0.0160(11) -0.0018(11)
C23 0.0331(14) 0.0390(15) 0.0465(16) -0.0054(12) 0.0150(12) -0.0029(11)
C24 0.0390(15) 0.0416(16) 0.0566(18) -0.0146(13) 0.0214(14) -0.0010(12)
C25 0.0466(17) 0.065(2) 0.0406(16) -0.0084(14) 0.0214(14) -0.0011(14)
C26 0.0458(17) 0.0470(17) 0.0472(17) 0.0101(13) 0.0229(14) 0.0006(13)
C27 0.0379(16) 0.0457(17) 0.066(2) -0.0111(15) 0.0283(15) -0.0086(13)
C28 0.0286(14) 0.0553(17) 0.0462(16) -0.0056(14) 0.0080(12) -0.0023(12)
C29 0.0344(15) 0.0445(16) 0.0408(15) -0.0010(12) 0.0103(12) -0.0013(12)
C30 0.0338(15) 0.0467(17) 0.062(2) -0.0014(14) 0.0163(14) 0.0047(12)
C31 0.0367(15) 0.0417(15) 0.0430(16) 0.0036(12) 0.0132(12) 0.0022(12)

loop_
_atom_type_symbol
_atom_type_description
_atom_type_scat_dispersion_real
_atom_type_scat_dispersion_imag
_atom_type_scat_source
C C 0.0033 0.0016 'International Tables Vol C Tables 4.2.6.8 and 6.1.1.4'
H H 0.0000 0.0000 'International Tables Vol C Tables 4.2.6.8 and 6.1.1.4'
N N 0.0061 0.0033 'International Tables Vol C Tables 4.2.6.8 and 6.1.1.4'
O O 0.0106 0.0060 'International Tables Vol C Tables 4.2.6.8 and 6.1.1.4'

loop_
_geom_angle_atom_site_label_1
_geom_angle_atom_site_label_2
_geom_angle_atom_site_label_3
_geom_angle
O1 C2 N3 120.7(2)
O1 C2 C22 120.9(2)
N3 C2 C22 118.4(2)
C2 N3 C4 122.1(2)
C2 N3 H3 120(2)
C4 N3 H3 116(2)
N3 C4 C5 109.6(2)
N3 C4 H4A 109.7
C5 C4 H4A 109.7
N3 C4 H4B 109.7
C5 C4 H4B 109.7
H4A C4 H4B 108.2
O6 C5 N7 124.9(3)
O6 C5 C4 121.1(2)
N7 C5 C4 114.0(2)
C5 N7 C8 127.7(2)
C5 N7 H7 117(2)
C8 N7 H7 115(2)
C9 C8 C13 119.5(2)
C9 C8 N7 122.7(2)
C13 C8 N7 117.8(2)
C8 C9 C10 120.1(2)
C8 C9 H9 120.0
C10 C9 H9 120.0
C9 C10 C11 120.3(2)
C9 C10 C14 122.1(2)
C11 C10 C14 117.6(2)
C12 C11 C10 119.5(2)
C12 C11 H11 120.2
C10 C11 H11 120.2
C11 C12 C13 120.0(2)
C11 C12 C18 121.3(2)
C13 C12 C18 118.6(2)
C8 C13 C12 120.6(2)
C8 C13 H13 119.7
C12 C13 H13 119.7
O15 C14 O16 123.3(3)
O15 C14 C10 124.3(3)
O16 C14 C10 112.4(2)
C14 O16 C17 116.2(2)
O16 C17 H17A 109.5
O16 C17 H17B 109.5
H17A C17 H17B 109.5
O16 C17 H17C 109.5
H17A C17 H17C 109.5
H17B C17 H17C 109.5
O19 C18 O20 123.1(2)
O19 C18 C12 124.7(2)
O20 C18 C12 112.2(2)
C18 O20 C21 116.5(2)
O20 C21 H21A 109.5
O20 C21 H21B 109.5
H21A C21 H21B 109.5
O20 C21 H21C 109.5
H21A C21 H21C 109.5
H21B C21 H21C 109.5
C2 C22 C23 114.1(2)
C2 C22 C31 108.9(2)
C23 C22 C31 108.9(2)
C2 C22 C29 107.5(2)
C23 C22 C29 108.6(2)
C31 C22 C29 108.8(2)
C22 C23 C24 109.7(2)
C22 C23 H23A 109.7
C24 C23 H23A 109.7
C22 C23 H23B 109.7
C24 C23 H23B 109.7
H23A C23 H23B 108.2
C30 C24 C25 109.9(2)
C30 C24 C23 109.6(2)
C25 C24 C23 109.3(2)
C30 C24 H24 109.3
C25 C24 H24 109.3
C23 C24 H24 109.3
C26 C25 C24 109.7(2)
C26 C25 H25A 109.7
C24 C25 H25A 109.7
C26 C25 H25B 109.7
C24 C25 H25B 109.7
H25A C25 H25B 108.2
C25 C26 C27 108.9(2)
C25 C26 C31 109.7(2)
C27 C26 C31 109.7(2)
C25 C26 H26 109.5
C27 C26 H26 109.5
C31 C26 H26 109.5
C28 C27 C26 109.8(2)
C28 C27 H27A 109.7
C26 C27 H27A 109.7
C28 C27 H27B 109.7
C26 C27 H27B 109.7
H27A C27 H27B 108.2
C30 C28 C27 110.3(2)
C30 C28 C29 109.3(2)
C27 C28 C29 108.9(2)
C30 C28 H28 109.5
C27 C28 H28 109.5
C29 C28 H28 109.5
C28 C29 C22 110.4(2)
C28 C29 H29A 109.6
C22 C29 H29A 109.6
C28 C29 H29B 109.6
C22 C29 H29B 109.6
H29A C29 H29B 108.1
C24 C30 C28 109.3(2)
C24 C30 H30A 109.8
C28 C30 H30A 109.8
C24 C30 H30B 109.8
C28 C30 H30B 109.8
H30A C30 H30B 108.3
C26 C31 C22 109.7(2)
C26 C31 H31A 109.7
C22 C31 H31A 109.7
C26 C31 H31B 109.7
C22 C31 H31B 109.7
H31A C31 H31B 108.2

loop_
_geom_bond_atom_site_label_1
_geom_bond_atom_site_label_2
_geom_bond_distance
O1 C2 1.232(3)
C2 N3 1.328(3)
C2 C22 1.526(3)
N3 C4 1.446(3)
N3 H3 0.85(3)
C4 C5 1.515(4)
C4 H4A 0.9800
C4 H4B 0.9800
C5 O6 1.215(3)
C5 N7 1.353(3)
N7 C8 1.412(3)
N7 H7 0.85(3)
C8 C9 1.385(4)
C8 C13 1.386(4)
C9 C10 1.387(4)
C9 H9 0.9400
C10 C11 1.395(4)
C10 C14 1.486(4)
C11 C12 1.380(4)
C11 H11 0.9400
C12 C13 1.389(4)
C12 C18 1.493(4)
C13 H13 0.9400
C14 O15 1.194(3)
C14 O16 1.333(3)
O16 C17 1.438(3)
C17 H17A 0.9700
C17 H17B 0.9700
C17 H17C 0.9700
C18 O19 1.197(3)
C18 O20 1.332(3)
O20 C21 1.438(3)
C21 H21A 0.9700
C21 H21B 0.9700
C21 H21C 0.9700
C22 C23 1.537(3)
C22 C31 1.538(3)
C22 C29 1.543(4)
C23 C24 1.538(3)
C23 H23A 0.9800
C23 H23B 0.9800
C24 C30 1.522(4)
C24 C25 1.527(4)
C24 H24 0.9900
C25 C26 1.526(4)
C25 H25A 0.9800
C25 H25B 0.9800
C26 C27 1.527(4)
C26 C31 1.532(4)
C26 H26 0.9900
C27 C28 1.523(4)
C27 H27A 0.9800
C27 H27B 0.9800
C28 C30 1.523(4)
C28 C29 1.525(4)
C28 H28 0.9900
C29 H29A 0.9800
C29 H29B 0.9800
C30 H30A 0.9800
C30 H30B 0.9800
C31 H31A 0.9800
C31 H31B 0.9800

loop_
_geom_torsion_atom_site_label_1
_geom_torsion_atom_site_label_2
_geom_torsion_atom_site_label_3
_geom_torsion_atom_site_label_4
_geom_torsion
O1 C2 N3 C4 -10.3(4)
C22 C2 N3 C4 171.8(2)
C2 N3 C4 C5 -145.9(3)
N3 C4 C5 O6 -22.7(4)
N3 C4 C5 N7 158.6(2)
O6 C5 N7 C8 0.6(5)
C4 C5 N7 C8 179.2(3)
C5 N7 C8 C9 12.7(4)
C5 N7 C8 C13 -168.3(3)
C13 C8 C9 C10 1.1(4)
N7 C8 C9 C10 180.0(3)
C8 C9 C10 C11 -1.6(4)
C8 C9 C10 C14 176.6(3)
C9 C10 C11 C12 0.9(4)
C14 C10 C11 C12 -177.3(2)
C10 C11 C12 C13 0.3(4)
C10 C11 C12 C18 -179.5(2)
C9 C8 C13 C12 0.1(4)
N7 C8 C13 C12 -178.9(2)
C11 C12 C13 C8 -0.8(4)
C18 C12 C13 C8 179.0(2)
C9 C10 C14 O15 176.1(3)
C11 C10 C14 O15 -5.7(4)
C9 C10 C14 O16 -6.0(4)
C11 C10 C14 O16 172.2(2)
O15 C14 O16 C17 4.5(4)
C10 C14 O16 C17 -173.5(2)
C11 C12 C18 O19 177.2(3)
C13 C12 C18 O19 -2.6(4)
C11 C12 C18 O20 -2.7(4)
C13 C12 C18 O20 177.6(2)
O19 C18 O20 C21 1.4(4)
C12 C18 O20 C21 -178.7(2)
O1 C2 C22 C23 174.6(2)
N3 C2 C22 C23 -7.5(3)
O1 C2 C22 C31 -63.5(3)
N3 C2 C22 C31 114.3(3)
O1 C2 C22 C29 54.2(3)
N3 C2 C22 C29 -127.9(3)
C2 C22 C23 C24 -178.3(2)
C31 C22 C23 C24 59.8(3)
C29 C22 C23 C24 -58.5(3)
C22 C23 C24 C30 60.3(3)
C22 C23 C24 C25 -60.3(3)
C30 C24 C25 C26 -60.3(3)
C23 C24 C25 C26 60.1(3)
C24 C25 C26 C27 59.9(3)
C24 C25 C26 C31 -60.1(3)
C25 C26 C27 C28 -59.6(3)
C31 C26 C27 C28 60.5(3)
C26 C27 C28 C30 59.5(3)
C26 C27 C28 C29 -60.4(3)
C30 C28 C29 C22 -60.3(3)
C27 C28 C29 C22 60.2(3)
C2 C22 C29 C28 -177.2(2)
C23 C22 C29 C28 59.0(3)
C31 C22 C29 C28 -59.3(3)
C25 C24 C30 C28 59.2(3)
C23 C24 C30 C28 -61.0(3)
C27 C28 C30 C24 -58.9(3)
C29 C28 C30 C24 60.8(3)
C25 C26 C31 C22 59.9(3)
C27 C26 C31 C22 -59.7(3)
C2 C22 C31 C26 175.5(2)
C23 C22 C31 C26 -59.6(3)
C29 C22 C31 C26 58.6(3)
